data_2206745
loop_
_publ_author_name
'Meng, Xiang-Gao'
'Mei, Fu-Sheng'
'Liao, Zhan-Ru'

_publ_section_title
;
 (Benzimidazol-3-ium-2-ylmethyl)(benzimidazol-2-ylmethyl)aminium
 sulfate
;
_journal_coeditor_code LH6484
_journal_issue 9
_journal_name_full 'Acta Crystallographica Section E'
_journal_page_first o3047
_journal_page_last o3049
_journal_paper_doi 10.1107/S1600536805025109
_journal_volume 61
_journal_year 2005
_chemical_formula_iupac 'C16 H17 N5 2+, S1 O4 2-'
_chemical_formula_moiety 'C16 H17 N5 2+, O4 S 2-'
_chemical_formula_sum 'C16 H17 N5 O4 S'
_chemical_formula_weight 375.41
_chemical_name_systematic
;
(Benzimidazol-3-ium-2-ylmethyl)(benzimidazol-2-ylmethyl)aminium sulfate
;
_space_group_IT_number 14
_symmetry_cell_setting monoclinic
_symmetry_space_group_name_Hall '-P 2ybc'
_symmetry_space_group_name_H-M 'P 1 21/c 1'
_atom_sites_solution_hydrogens geom
_atom_sites_solution_primary direct
_atom_sites_solution_secondary difmap
_audit_creation_method SHELXL-97
_cell_angle_alpha 90.00
_cell_angle_beta 103.150(2)
_cell_angle_gamma 90.00
_cell_formula_units_Z 4
_cell_length_a 8.4723(11)
_cell_length_b 13.7762(18)
_cell_length_c 14.8752(19)
_cell_measurement_reflns_used 3387
_cell_measurement_temperature 292(2)
_cell_measurement_theta_max 23.20
_cell_measurement_theta_min 2.55
_cell_volume 1690.6(4)
_computing_cell_refinement 'SAINT (Bruker, 2001)'
_computing_data_collection 'SMART (Bruker, 2001)'
_computing_data_reduction SAINT
_computing_molecular_graphics 'PLATON (Spek, 2003)'
_computing_publication_material PLATON
_computing_structure_refinement 'SHELXL97 (Sheldrick, 1997)'
_computing_structure_solution 'SHELXS97 (Sheldrick, 1997)'
_diffrn_ambient_temperature 292(2)
_diffrn_measured_fraction_theta_full 0.991
_diffrn_measured_fraction_theta_max 0.991
_diffrn_measurement_device_type 'Bruker SMART APEX CCD area-detector'
_diffrn_measurement_method '0.3\% wide \w'
_diffrn_radiation_monochromator graphite
_diffrn_radiation_source 'fine focus sealed Siemens Mo tube'
_diffrn_radiation_type MoK\a
_diffrn_radiation_wavelength 0.71073
_diffrn_reflns_av_R_equivalents 0.0888
_diffrn_reflns_av_sigmaI/netI 0.0600
_diffrn_reflns_limit_h_max 10
_diffrn_reflns_limit_h_min -10
_diffrn_reflns_limit_k_max 16
_diffrn_reflns_limit_k_min -16
_diffrn_reflns_limit_l_max 17
_diffrn_reflns_limit_l_min -17
_diffrn_reflns_number 11984
_diffrn_reflns_theta_full 25.00
_diffrn_reflns_theta_max 25.00
_diffrn_reflns_theta_min 2.04
_exptl_absorpt_coefficient_mu 0.226
_exptl_absorpt_correction_type none
_exptl_crystal_colour yellow
_exptl_crystal_density_diffrn 1.475
_exptl_crystal_density_method 'not measured'
_exptl_crystal_description block
_exptl_crystal_F_000 784
_exptl_crystal_size_max 0.30
_exptl_crystal_size_mid 0.20
_exptl_crystal_size_min 0.18
_refine_diff_density_max 0.577
_refine_diff_density_min -0.421
_refine_ls_extinction_method none
_refine_ls_goodness_of_fit_ref 1.063
_refine_ls_hydrogen_treatment constr
_refine_ls_matrix_type full
_refine_ls_number_parameters 235
_refine_ls_number_reflns 2953
_refine_ls_number_restraints 0
_refine_ls_restrained_S_all 1.063
_refine_ls_R_factor_all 0.0778
_refine_ls_R_factor_gt 0.0601
_refine_ls_shift/su_max 0.000
_refine_ls_shift/su_mean 0.000
_refine_ls_structure_factor_coef Fsqd
_refine_ls_weighting_details 'calc w = 1/[\s^2^(Fo^2^)+(0.099P)^2^+0.3832P] where P = (Fo^2^+2Fc^2^)/3'
_refine_ls_weighting_scheme calc
_refine_ls_wR_factor_gt 0.1593
_refine_ls_wR_factor_ref 0.1705
_reflns_number_gt 2305
_reflns_number_total 2953
_reflns_threshold_expression I>2\s(I)
_cod_data_source_file lh6484.cif
_cod_data_source_block I
_cod_depositor_comments
;
The following automatic conversions were performed:
'_symmetry_cell_setting' value 'Monoclinic' changed to 'monoclinic'
according to '/home/saulius/struct/CIF-dictionaries/cif_core.dic'
dictionary named 'cif_core.dic' version 2.4.1 from 2010-06-29.

Automatic conversion script
Id: cif_fix_enum 1527 2010-12-29 10:47:43Z saulius 

The following automatic conversions were performed:

'_symmetry_cell_setting' value 'Monoclinic' changed to 'monoclinic'
according to /home/saulius/struct/CIF-dictionaries/cif_core.dic
dictionary named 'cif_core.dic' version 2.4.1 from 2010-06-29.

Automatic conversion script
Id: cif_fix_values 1715 2011-07-08 13:25:40Z adriana 
;
_cod_original_sg_symbol_H-M 'P 21/c'
_cod_database_code 2206745
_cod_database_fobs_code 2206745

loop_
_symmetry_equiv_pos_as_xyz
'x, y, z'
'-x, y+1/2, -z+1/2'
'-x, -y, -z'
'x, -y-1/2, z-1/2'

loop_
_atom_site_label
_atom_site_fract_x
_atom_site_fract_y
_atom_site_fract_z
_atom_site_U_iso_or_equiv
_atom_site_adp_type
_atom_site_calc_flag
_atom_site_refinement_flags
_atom_site_occupancy
_atom_site_type_symbol
S1 0.20702(9) 0.83540(5) 0.16792(5) 0.0444(3) Uani d . 1 S
N3 0.7220(3) -0.08578(15) 0.13282(15) 0.0402(6) Uani d . 1 N
H3 0.7255 -0.1093 0.1868 0.048 Uiso calc R 1 H
N4 1.0759(3) 0.28640(16) 0.05832(15) 0.0445(6) Uani d . 1 N
H4A 1.0165 0.2457 0.0217 0.053 Uiso calc R 1 H
N5 1.2160(3) 0.35635(17) 0.19057(15) 0.0435(6) Uani d . 1 N
N2 0.7562(3) 0.00817(16) 0.02685(14) 0.0400(6) Uani d . 1 N
H2 0.7868 0.0575 -0.0004 0.048 Uiso calc R 1 H
C2 0.7902(3) -0.00433(19) 0.11670(18) 0.0378(6) Uani d . 1 C
C10 1.1231(3) 0.28118(19) 0.15045(18) 0.0406(7) Uani d . 1 C
C1 0.8966(4) 0.0620(2) 0.18906(19) 0.0475(7) Uani d . 1 C
H1A 0.8403 0.0762 0.2375 0.057 Uiso calc R 1 H
H1B 0.9964 0.0284 0.2169 0.057 Uiso calc R 1 H
N1 0.9335(4) 0.14980(19) 0.14920(18) 0.0629(8) Uani d . 1 N
H1C 0.8488 0.1905 0.1440 0.075 Uiso calc R 1 H
H1D 0.9464 0.1374 0.0919 0.075 Uiso calc R 1 H
C16 1.2319(4) 0.4136(2) 0.11906(19) 0.0428(7) Uani d . 1 C
C7 0.5555(4) -0.2168(2) 0.0259(2) 0.0499(8) Uani d . 1 C
H7 0.5402 -0.2585 0.0723 0.060 Uiso calc R 1 H
C3 0.6629(3) -0.06984(19) -0.01959(18) 0.0378(6) Uani d . 1 C
C8 0.6412(3) -0.12980(19) 0.04863(17) 0.0380(6) Uani d . 1 C
C11 1.1430(3) 0.3709(2) 0.03516(19) 0.0415(7) Uani d . 1 C
C9 1.0811(4) 0.1990(2) 0.2022(2) 0.0474(7) Uani d . 1 C
H9A 1.0626 0.2215 0.2607 0.057 Uiso calc R 1 H
H9B 1.1705 0.1532 0.2150 0.057 Uiso calc R 1 H
C5 0.5146(4) -0.1798(2) -0.1343(2) 0.0543(8) Uani d . 1 C
H5 0.4733 -0.1964 -0.1958 0.065 Uiso calc R 1 H
C4 0.5982(4) -0.0925(2) -0.11248(19) 0.0472(7) Uani d . 1 C
H4 0.6108 -0.0500 -0.1589 0.057 Uiso calc R 1 H
C6 0.4934(4) -0.2405(2) -0.0665(2) 0.0535(8) Uani d . 1 C
H6 0.4371 -0.2984 -0.0817 0.064 Uiso calc R 1 H
C12 1.1344(4) 0.4112(2) -0.0482(2) 0.0556(8) Uani d . 1 C
H12 1.0768 0.3835 -0.1029 0.067 Uiso calc R 1 H
C13 1.2180(5) 0.4969(3) -0.0456(2) 0.0696(10) Uani d . 1 C
H13 1.2163 0.5286 -0.1011 0.084 Uiso calc R 1 H
C15 1.3164(5) 0.5002(3) 0.1208(2) 0.0634(9) Uani d . 1 C
H15 1.3746 0.5282 0.1752 0.076 Uiso calc R 1 H
C14 1.3072(5) 0.5398(3) 0.0378(3) 0.0759(11) Uani d . 1 C
H14 1.3613 0.5980 0.0343 0.091 Uiso calc R 1 H
O3 0.0924(3) 0.8737(2) 0.08415(16) 0.0789(8) Uani d . 1 O
O1 0.1905(4) 0.7333(2) 0.1661(2) 0.1097(11) Uani d . 1 O
O2 0.3709(4) 0.8587(3) 0.1754(2) 0.1118(12) Uani d . 1 O
O4 0.1679(5) 0.8681(3) 0.2440(2) 0.1226(13) Uani d . 1 O

loop_
_atom_site_aniso_label
_atom_site_aniso_U_11
_atom_site_aniso_U_22
_atom_site_aniso_U_33
_atom_site_aniso_U_12
_atom_site_aniso_U_13
_atom_site_aniso_U_23
S1 0.0537(5) 0.0482(5) 0.0431(4) 0.0001(3) 0.0135(3) 0.0044(3)
N3 0.0556(15) 0.0381(12) 0.0297(12) 0.0001(10) 0.0153(10) 0.0049(9)
N4 0.0569(15) 0.0433(13) 0.0340(13) -0.0092(11) 0.0115(11) -0.0079(10)
N5 0.0539(15) 0.0474(14) 0.0324(12) -0.0078(11) 0.0166(11) -0.0066(10)
N2 0.0538(14) 0.0356(12) 0.0321(13) -0.0028(10) 0.0126(10) 0.0051(9)
C2 0.0482(16) 0.0360(14) 0.0301(14) 0.0013(12) 0.0104(12) 0.0031(11)
C10 0.0483(17) 0.0437(16) 0.0309(15) -0.0011(12) 0.0116(12) -0.0043(11)
C1 0.065(2) 0.0433(16) 0.0349(16) -0.0080(14) 0.0121(14) -0.0017(12)
N1 0.068(2) 0.0575(16) 0.0408(15) -0.0232(15) 0.0091(14) 0.0044(12)
C16 0.0515(17) 0.0434(15) 0.0373(16) -0.0049(13) 0.0182(13) -0.0049(12)
C7 0.0588(19) 0.0398(16) 0.054(2) -0.0037(13) 0.0190(15) 0.0017(13)
C3 0.0431(15) 0.0385(14) 0.0327(15) 0.0023(12) 0.0104(12) 0.0005(11)
C8 0.0450(16) 0.0382(14) 0.0318(14) 0.0016(12) 0.0110(12) -0.0019(11)
C11 0.0462(16) 0.0443(16) 0.0360(15) 0.0000(12) 0.0133(12) -0.0018(12)
C9 0.0578(19) 0.0485(16) 0.0373(16) -0.0053(14) 0.0135(14) 0.0003(13)
C5 0.058(2) 0.061(2) 0.0411(18) 0.0027(15) 0.0058(15) -0.0142(15)
C4 0.0570(19) 0.0512(17) 0.0337(16) -0.0003(14) 0.0112(14) 0.0002(13)
C6 0.0575(19) 0.0434(16) 0.058(2) -0.0081(14) 0.0099(16) -0.0094(15)
C12 0.074(2) 0.0601(19) 0.0335(17) -0.0019(16) 0.0132(15) 0.0003(14)
C13 0.095(3) 0.069(2) 0.052(2) -0.013(2) 0.030(2) 0.0148(17)
C15 0.079(2) 0.063(2) 0.0494(19) -0.0264(18) 0.0183(17) -0.0114(16)
C14 0.096(3) 0.067(2) 0.070(3) -0.032(2) 0.029(2) 0.0062(19)
O3 0.0858(19) 0.0960(19) 0.0550(15) 0.0050(15) 0.0162(13) 0.0249(14)
O1 0.140(3) 0.0643(19) 0.114(3) -0.0139(17) 0.005(2) 0.0116(16)
O2 0.072(2) 0.127(3) 0.142(3) -0.0069(18) 0.0372(19) 0.037(2)
O4 0.151(3) 0.160(3) 0.0608(18) 0.046(3) 0.0341(19) -0.013(2)

loop_
_atom_type_symbol
_atom_type_description
_atom_type_scat_dispersion_real
_atom_type_scat_dispersion_imag
_atom_type_scat_source
C C 0.0033 0.0016 'International Tables Vol C Tables 4.2.6.8 and 6.1.1.4'
H H 0.0000 0.0000 'International Tables Vol C Tables 4.2.6.8 and 6.1.1.4'
N N 0.0061 0.0033 'International Tables Vol C Tables 4.2.6.8 and 6.1.1.4'
O O 0.0106 0.0060 'International Tables Vol C Tables 4.2.6.8 and 6.1.1.4'
S S 0.1246 0.1234 'International Tables Vol C Tables 4.2.6.8 and 6.1.1.4'

loop_
_geom_angle_atom_site_label_1
_geom_angle_atom_site_label_2
_geom_angle_atom_site_label_3
_geom_angle
O4 S1 O2 106.8(3)
O4 S1 O1 108.1(2)
O2 S1 O1 108.7(2)
O4 S1 O3 110.6(2)
O2 S1 O3 115.40(17)
O1 S1 O3 107.05(18)
C2 N3 C8 110.4(2)
C2 N3 H3 124.8
C8 N3 H3 124.8
C10 N4 C11 104.9(2)
C10 N4 H4A 127.5
C11 N4 H4A 127.5
C10 N5 C16 104.5(2)
C2 N2 C3 111.4(2)
C2 N2 H2 124.3
C3 N2 H2 124.3
N3 C2 N2 107.2(2)
N3 C2 C1 126.4(2)
N2 C2 C1 126.3(2)
N4 C10 N5 114.7(2)
N4 C10 C9 122.0(2)
N5 C10 C9 123.2(2)
N1 C1 C2 111.4(2)
N1 C1 H1A 109.3
C2 C1 H1A 109.3
N1 C1 H1B 109.3
C2 C1 H1B 109.3
H1A C1 H1B 108.0
C1 N1 C9 114.1(2)
C1 N1 H1C 108.7
C9 N1 H1C 108.7
C1 N1 H1D 108.7
C9 N1 H1D 108.7
H1C N1 H1D 107.6
N5 C16 C15 128.9(3)
N5 C16 C11 108.6(2)
C15 C16 C11 122.5(3)
C6 C7 C8 119.8(3)
C6 C7 H7 120.1
C8 C7 H7 120.1
C8 C3 C4 121.0(3)
C8 C3 N2 104.7(2)
C4 C3 N2 134.4(2)
C3 C8 C7 119.5(3)
C3 C8 N3 106.3(2)
C7 C8 N3 134.2(2)
C12 C11 N4 130.0(3)
C12 C11 C16 122.8(3)
N4 C11 C16 107.2(2)
C10 C9 N1 110.6(2)
C10 C9 H9A 109.5
N1 C9 H9A 109.5
C10 C9 H9B 109.5
N1 C9 H9B 109.5
H9A C9 H9B 108.1
C6 C5 C4 120.4(3)
C6 C5 H5 119.8
C4 C5 H5 119.8
C5 C4 C3 119.0(3)
C5 C4 H4 120.5
C3 C4 H4 120.5
C5 C6 C7 120.4(3)
C5 C6 H6 119.8
C7 C6 H6 119.8
C11 C12 C13 114.2(3)
C11 C12 H12 122.9
C13 C12 H12 122.9
C12 C13 C14 123.3(3)
C12 C13 H13 118.4
C14 C13 H13 118.4
C14 C15 C16 114.4(3)
C14 C15 H15 122.8
C16 C15 H15 122.8
C15 C14 C13 122.9(3)
C15 C14 H14 118.6
C13 C14 H14 118.6

loop_
_geom_bond_atom_site_label_1
_geom_bond_atom_site_label_2
_geom_bond_distance
_geom_bond_publ_flag
S1 O4 1.329(3) ?
S1 O2 1.404(3) ?
S1 O1 1.413(3) ?
S1 O3 1.491(2) ?
N3 C2 1.309(3) y
N3 C8 1.419(3) y
N3 H3 0.8600 ?
N4 C10 1.339(3) y
N4 C11 1.373(4) y
N4 H4A 0.8600 ?
N5 C10 1.354(3) y
N5 C16 1.355(3) y
N2 C2 1.313(3) y
N2 C3 1.417(3) y
N2 H2 0.8600 ?
C2 C1 1.537(4) ?
C10 C9 1.458(4) ?
C1 N1 1.414(4) y
C1 H1A 0.9700 ?
C1 H1B 0.9700 ?
N1 C9 1.482(4) y
N1 H1C 0.9000 ?
N1 H1D 0.9000 ?
C16 C15 1.388(4) ?
C16 C11 1.430(4) ?
C7 C6 1.395(4) ?
C7 C8 1.402(4) ?
C7 H7 0.9300 ?
C3 C8 1.353(4) ?
C3 C4 1.401(4) ?
C11 C12 1.346(4) ?
C9 H9A 0.9700 ?
C9 H9B 0.9700 ?
C5 C6 1.353(4) ?
C5 C4 1.397(4) ?
C5 H5 0.9300 ?
C4 H4 0.9300 ?
C6 H6 0.9300 ?
C12 C13 1.372(5) ?
C12 H12 0.9300 ?
C13 C14 1.427(5) ?
C13 H13 0.9300 ?
C15 C14 1.336(5) ?
C15 H15 0.9300 ?
C14 H14 0.9300 ?

loop_
_geom_hbond_atom_site_label_D
_geom_hbond_atom_site_label_H
_geom_hbond_atom_site_label_A
_geom_hbond_site_symmetry_A
_geom_hbond_distance_DH
_geom_hbond_distance_HA
_geom_hbond_distance_DA
_geom_hbond_angle_DHA
_geom_hbond_publ_flag
N1 H1D O3 3_665 0.90 2.57 3.443(4) 164 yes
N2 H2 O3 3_665 0.86 2.02 2.825(3) 156 yes
N4 H4A O3 3_665 0.86 2.32 3.165(4) 168 yes
N3 H3 N5 2_745 0.86 1.84 2.681(3) 165 yes

loop_
_geom_torsion_atom_site_label_1
_geom_torsion_atom_site_label_2
_geom_torsion_atom_site_label_3
_geom_torsion_atom_site_label_4
_geom_torsion
C8 N3 C2 N2 1.1(3)
C8 N3 C2 C1 -176.4(3)
C3 N2 C2 N3 -1.1(3)
C3 N2 C2 C1 176.4(3)
C11 N4 C10 N5 0.4(3)
C11 N4 C10 C9 -177.7(3)
C16 N5 C10 N4 -0.9(3)
C16 N5 C10 C9 177.2(3)
N3 C2 C1 N1 -172.6(3)
N2 C2 C1 N1 10.3(4)
C2 C1 N1 C9 -157.4(3)
C10 N5 C16 C15 -179.4(3)
C10 N5 C16 C11 1.0(3)
C2 N2 C3 C8 0.7(3)
C2 N2 C3 C4 -179.0(3)
C4 C3 C8 C7 1.3(4)
N2 C3 C8 C7 -178.5(2)
C4 C3 C8 N3 179.7(2)
N2 C3 C8 N3 -0.1(3)
C6 C7 C8 C3 -0.1(4)
C6 C7 C8 N3 -178.0(3)
C2 N3 C8 C3 -0.6(3)
C2 N3 C8 C7 177.4(3)
C10 N4 C11 C12 179.9(3)
C10 N4 C11 C16 0.2(3)
N5 C16 C11 C12 179.5(3)
C15 C16 C11 C12 -0.1(5)
N5 C16 C11 N4 -0.8(3)
C15 C16 C11 N4 179.6(3)
N4 C10 C9 N1 -23.9(4)
N5 C10 C9 N1 158.2(3)
C1 N1 C9 C10 172.2(3)
C6 C5 C4 C3 1.4(5)
C8 C3 C4 C5 -2.0(4)
N2 C3 C4 C5 177.7(3)
C4 C5 C6 C7 -0.3(5)
C8 C7 C6 C5 -0.4(4)
N4 C11 C12 C13 -179.7(3)
C16 C11 C12 C13 -0.1(5)
C11 C12 C13 C14 0.3(5)
N5 C16 C15 C14 -179.4(3)
C11 C16 C15 C14 0.2(5)
C16 C15 C14 C13 0.0(6)
C12 C13 C14 C15 -0.2(7)

loop_
_cod_related_entry_id
_cod_related_entry_database
_cod_related_entry_code
1 ChemSpider 21128939
